data_7234194
loop_
_publ_author_name
'Christina Drathen'
'Takeshi Nakagawa'
'Wilson A. Crichton'
'Adrian H. Hill'
'Yasuo Ohishi'
'Serena Margadonnac'

_publ_section_title
;
 Structural transition in KMnCrF6 - a chemically ordered magnetic
 ferroelectric
;
_journal_name_full 'Journal of Materials Chemistry C'
_journal_page_first 4321
_journal_page_last 4332
_journal_paper_doi 10.1039/C4TC02038C
_journal_volume 3
_journal_year 2015
_chemical_formula_sum 'Cr2.5 F15 K2.59 Mn2.5'
_chemical_formula_weight 653.45
_chemical_name_systematic KMnCrF6
_space_group_IT_number 135
_space_group_name_Hall '-P 4c 2ab'
_space_group_name_H-M_alt 'P 42/m b c'
_symmetry_cell_setting tetragonal
_symmetry_space_group_name_Hall '-P 4c 2ab'
_symmetry_space_group_name_H-M 'P 42/m b c'
_audit_creation_date 2012-10-07T19:39
_audit_creation_method 'from EXP file using GSAS2CIF'
_cell_angle_alpha 90.0
_cell_angle_beta 90.0
_cell_angle_gamma 90.0
_cell_formula_units_Z 4
_cell_length_a 12.68202(1)
_cell_length_b 12.68202
_cell_length_c 7.97617(1)
_cell_measurement_temperature 423
_cell_volume 1282.8364(19)
_computing_structure_refinement GSAS
_diffrn_ambient_temperature 423
_diffrn_measurement_device_type
;
High resolution powder diffraction beamline ID31 (now ID22), ESRF
;
_diffrn_radiation_monochromator Si(111)
_diffrn_radiation_source synchrotron
_diffrn_radiation_type synchrotron
_diffrn_radiation_wavelength 0.39992
_exptl_crystal_colour green
_exptl_crystal_description polycrystalline
_exptl_crystal_preparation 'Magnetic properties'
_pd_block_id 2012-10-07T19:39|KMnCrF6_423K_P42mbc|KMnCrF6|Overall
_pd_char_colour green
_pd_char_particle_morphology powder
_pd_meas_scan_method cont
_pd_phase_name 'P 42/m b c'
_pd_prep_cool_rate 300
_pd_prep_pressure 100
_pd_prep_temperature 1020
_pd_proc_2theta_range_inc 0.002
_pd_proc_2theta_range_max 48
_pd_proc_2theta_range_min 0
_pd_proc_ls_prof_R_factor 6.33
_pd_proc_ls_prof_wR_factor 8.22
_pd_spec_mounting capillary
_pd_spec_mount_mode transmission
_refine_ls_goodness_of_fit_all 1.45
_refine_ls_matrix_type full
_refine_ls_number_parameters 49
_refine_ls_number_restraints 18
_refine_ls_R_Fsqd_factor 8.26
_refine_ls_shift/su_max 0.12
_refine_ls_shift/su_mean 0.00
_cod_data_source_file J-Mater-Chem-C-2015-3-4321.cif
_cod_data_source_block KMnCrF6_423K
_cod_depositor_comments
;
The following automatic conversions were performed:

data item '_geom_angle_publ_flag' value 'N' was changed to 'n' in
accordance with the built-in table derived from the CIF Core
dictionary named 'cif_core.dic' version 2.4.5 last updated on
2014-11-21 (76 times).

data item '_geom_bond_publ_flag' value 'N' was changed to 'n' in
accordance with the built-in table derived from the CIF Core
dictionary named 'cif_core.dic' version 2.4.5 last updated on
2014-11-21 (94 times).

Automatic conversion script
Id: cif_fix_values 6909 2019-04-08 15:41:33Z antanas 
;
_cod_original_cell_volume 1282.837(2)
_cod_original_formula_sum 'Cr2.50 F15 K2.59 Mn2.50'
_cod_database_code 7234194

loop_
_symmetry_equiv_pos_site_id
_symmetry_equiv_pos_as_xyz
1 +x,+y,+z
2 -y,+x,+z+1/2
3 -x,-y,+z
4 +y,-x,+z+1/2
5 -x+1/2,+y+1/2,+z
6 -y+1/2,-x+1/2,+z+1/2
7 +x+1/2,-y+1/2,+z
8 +y+1/2,+x+1/2,+z+1/2
-1 -x,-y,-z
-2 +y,-x,-z+1/2
-3 +x,+y,-z
-4 -y,+x,-z+1/2
-5 +x+1/2,-y+1/2,-z
-6 +y+1/2,+x+1/2,-z+1/2
-7 -x+1/2,+y+1/2,-z
-8 -y+1/2,-x+1/2,-z+1/2

loop_
_atom_site_type_symbol
_atom_site_label
_atom_site_fract_x
_atom_site_fract_y
_atom_site_fract_z
_atom_site_occupancy
_atom_site_thermal_displace_type
_atom_site_U_iso_or_equiv
_atom_site_symmetry_multiplicity
Mn Mn1 0.0 0.5 0.0 0.5 Uiso 0.0098(3) 4
Cr Cr1 0.0 0.5 0.0 0.5 Uiso 0.0098(3) 4
Mn Mn2 0.0737(2) 0.7865(2) 0.5 1.0 Uiso 0.0096(5) 8
Cr Cr2 0.4250(2) 0.2894(2) 0.0 1.0 Uiso 0.0079(5) 8
K K1 0.8280(1) 0.6720(1) 0.75 1.0 Uiso 0.0416(5) 8
K K2 0.0 0.0 0.75 0.587(2) Uiso 0.0143(7) 4
F F1 0.5663(5) 0.3477(4) 0.0 1.0 Uiso 0.0317(4) 8
F F2 0.9267(5) 0.8651(4) 0.5 1.0 Uiso 0.0317(4) 8
F F3 0.7850(4) 0.2738(4) 0.0 1.0 Uiso 0.0317(4) 8
F F4 0.4953(4) 0.1553(5) 0.0 1.0 Uiso 0.0317(4) 8
F F5 0.9808(4) 0.6534(6) 0.5 1.0 Uiso 0.0317(4) 8
F F6 0.0 0.5 0.75 1.0 Uiso 0.0317(4) 4
F F7 0.2091(2) 0.0763(2) 0.7409(6) 1.0 Uiso 0.0317(4) 16

loop_
_atom_type_symbol
_atom_type_number_in_cell
K 10.348
Cr 10.0
F 60.0
Mn 10.0

loop_
_geom_angle_atom_site_label_1
_geom_angle_atom_site_label_2
_geom_angle_atom_site_label_3
_geom_angle
_geom_angle_site_symmetry_1
_geom_angle_site_symmetry_2
_geom_angle_site_symmetry_3
_geom_angle_publ_flag
F4 Mn1 F4 180.0 5_555 . 7_455 n
F4 Mn1 F5 84.62(12) 5_555 . 6_564 n
F4 Mn1 F5 95.38(12) 5_555 . 8_444 n
F4 Mn1 F6 90.0 5_555 . 1_554 n
F4 Mn1 F6 90.0 5_555 . 6_554 n
F4 Mn1 F5 95.38(12) 7_455 . 6_564 n
F4 Mn1 F5 84.62(12) 7_455 . 8_444 n
F4 Mn1 F6 90.0 7_455 . 1_554 n
F4 Mn1 F6 90.0 7_455 . 6_554 n
F5 Mn1 F5 180.0 6_564 . 8_444 n
F5 Mn1 F6 90.0 6_564 . 1_554 n
F5 Mn1 F6 90.0 6_564 . 6_554 n
F5 Mn1 F6 90.0 8_444 . 1_554 n
F5 Mn1 F6 90.0 8_444 . 6_554 n
F6 Mn1 F6 180.0 1_554 . 6_554 n
F4 Cr1 F4 180.0 5_555 . 7_455 n
F4 Cr1 F5 84.62(12) 5_555 . 6_564 n
F4 Cr1 F5 95.38(12) 5_555 . 8_444 n
F4 Cr1 F6 90.0 5_555 . 1_554 n
F4 Cr1 F6 90.0 5_555 . 6_554 n
F4 Cr1 F5 95.38(12) 7_455 . 6_564 n
F4 Cr1 F5 84.62(12) 7_455 . 8_444 n
F4 Cr1 F6 90.0 7_455 . 1_554 n
F4 Cr1 F6 90.0 7_455 . 6_554 n
F5 Cr1 F5 180.0 6_564 . 8_444 n
F5 Cr1 F6 90.0 6_564 . 1_554 n
F5 Cr1 F6 90.0 6_564 . 6_554 n
F5 Cr1 F6 90.0 8_444 . 1_554 n
F5 Cr1 F6 90.0 8_444 . 6_554 n
F6 Cr1 F6 180.0 1_554 . 6_554 n
Mn2 F1 Cr2 174.32(30) 6_654 . 1_555 n
Mn2 F2 Cr2 175.47(30) 1_655 . 8_555 n
Mn2 F3 Cr2 139.40(17) 6_654 . 7_555 n
Mn1 F4 Cr1 0.0 5_545 . 5_545 n
Mn1 F4 Cr2 154.09(28) 5_545 . 1_555 n
Cr1 F4 Cr2 154.09(28) 5_545 . 1_555 n
Mn1 F5 Cr1 0.0 6_655 . 6_655 n
Mn1 F5 Mn2 137.95(26) 6_655 . 1_655 n
Cr1 F5 Mn2 137.95(26) 6_655 . 1_655 n
Mn1 F6 Mn1 180.0 1_556 . 6_555 n
Mn1 F6 Cr1 0.0 1_556 . 1_556 n
Mn1 F6 Cr1 180.0 1_556 . 6_555 n
Mn1 F6 Cr1 180.0 6_555 . 1_556 n
Mn1 F6 Cr1 0.0 6_555 . 6_555 n
Cr1 F6 Cr1 180.0 1_556 . 6_555 n
Mn2 F7 Cr2 177.40(14) 2_655 . 6_555 n
F1 Mn2 F2 89.98(13) 6_565 . 1_455 n
F1 Mn2 F3 87.01(22) 6_565 . 6_565 n
F1 Mn2 F5 173.19(28) 6_565 . 1_455 n
F1 Mn2 F7 88.18(8) 6_565 . 4_564 n
F1 Mn2 F7 88.18(8) 6_565 . -2_567 n
F2 Mn2 F3 176.99(23) 1_455 . 6_565 n
F2 Mn2 F5 83.21(26) 1_455 . 1_455 n
F2 Mn2 F7 90.08(9) 1_455 . 4_564 n
F2 Mn2 F7 90.08(9) 1_455 . -2_567 n
F3 Mn2 F5 99.80(18) 6_565 . 1_455 n
F3 Mn2 F7 89.83(9) 6_565 . 4_564 n
F3 Mn2 F7 89.83(9) 6_565 . -2_567 n
F5 Mn2 F7 91.82(8) 1_455 . 4_564 n
F5 Mn2 F7 91.82(8) 1_455 . -2_567 n
F7 Mn2 F7 176.35(17) 4_564 . -2_567 n
F1 Cr2 F2 91.17(15) 1_555 . 8_444 n
F1 Cr2 F3 178.14(25) 1_555 . 7_455 n
F1 Cr2 F4 84.77(27) 1_555 . 1_555 n
F1 Cr2 F7 90.26(10) 1_555 . 6_554 n
F1 Cr2 F7 90.26(10) 1_555 . -8_666 n
F2 Cr2 F3 90.69(24) 8_444 . 7_455 n
F2 Cr2 F4 175.95(29) 8_444 . 1_555 n
F2 Cr2 F7 89.25(9) 8_444 . 6_554 n
F2 Cr2 F7 89.25(9) 8_444 . -8_666 n
F3 Cr2 F4 93.37(19) 7_455 . 1_555 n
F3 Cr2 F7 89.77(10) 7_455 . 6_554 n
F3 Cr2 F7 89.77(10) 7_455 . -8_666 n
F4 Cr2 F7 90.77(9) 1_555 . 6_554 n
F4 Cr2 F7 90.77(9) 1_555 . -8_666 n
F7 Cr2 F7 178.42(18) 6_554 . -8_666 n

loop_
_geom_bond_atom_site_label_1
_geom_bond_atom_site_label_2
_geom_bond_distance
_geom_bond_site_symmetry_1
_geom_bond_site_symmetry_2
_geom_bond_publ_flag
Mn1 F4 1.970(7) . 5_555 n
Mn1 F4 1.970(7) . 7_455 n
Mn1 F5 1.961(7) . 6_564 n
Mn1 F5 1.961(7) . 8_444 n
Mn1 F6 1.99404 . 1_554 n
Mn1 F6 1.99404 . 6_554 n
Cr1 F4 1.970(7) . 5_555 n
Cr1 F4 1.970(7) . 7_455 n
Cr1 F5 1.961(7) . 6_564 n
Cr1 F5 1.961(7) . 8_444 n
Cr1 F6 1.99404 . 1_554 n
Cr1 F6 1.99404 . 6_554 n
K1 F1 3.277(4) . 2_655 n
K1 F1 3.277(4) . 5_656 n
K1 F2 3.397(4) . 1_555 n
K1 F2 3.397(4) . 6_665 n
K1 F3 2.7742(23) . 2_655 n
K1 F3 2.7742(23) . 5_656 n
K1 F4 3.0074(33) . 2_655 n
K1 F4 3.0074(33) . 5_656 n
K1 F5 2.7908(32) . 1_555 n
K1 F5 2.7908(32) . 6_665 n
K1 F6 3.0850(16) . 1_655 n
K1 F7 3.2266(25) . 3_665 n
K1 F7 3.4929(22) . 7_555 n
K1 F7 3.4929(22) . -2_666 n
K1 F7 3.2266(25) . -6_556 n
K2 K1 4.6969(5) . 1_445 n
K2 K1 4.6969(5) . 3_665 n
K2 K1 4.6969(5) . 5_545 n
K2 K1 4.6969(5) . 7_455 n
K2 K2 3.98808 . 2_554 n
K2 K2 3.98808 . 2_555 n
K2 F1 2.9009(33) . 5_546 n
K2 F1 2.9009(33) . 6_555 n
K2 F1 2.9009(33) . 7_456 n
K2 F1 2.9009(33) . 8_445 n
K2 F2 2.7873(31) . 1_445 n
K2 F2 2.7873(31) . 2_645 n
K2 F2 2.7873(31) . 3_665 n
K2 F2 2.7873(31) . 4_465 n
K2 F7 2.8234(22) . 1_555 n
K2 F7 2.8234(22) . 3_555 n
K2 F7 2.8234(22) . -2_556 n
K2 F7 2.8234(22) . -4_556 n
F1 K1 3.277(4) . 4_564 n
F1 K1 3.277(4) . 5_644 n
F1 K2 2.9009(33) . 5_554 n
F1 K2 2.9009(33) . 6_554 n
F1 Mn2 2.117(6) . 6_654 n
F1 Cr2 1.938(7) . 1_555 n
F2 K1 3.397(4) . 1_555 n
F2 K1 3.397(4) . 6_664 n
F2 K2 2.7873(31) . 1_665 n
F2 K2 2.7873(31) . 2_664 n
F2 Mn2 2.114(7) . 1_655 n
F2 Cr2 1.901(6) . 8_555 n
F3 K1 2.7742(23) . 4_564 n
F3 K1 2.7742(23) . 5_644 n
F3 Mn2 2.136(6) . 6_654 n
F3 Cr2 1.948(6) . 7_555 n
F4 Mn1 1.970(7) . 5_545 n
F4 Cr1 1.970(7) . 5_545 n
F4 K1 3.0074(33) . 4_564 n
F4 K1 3.0074(33) . 5_644 n
F4 Cr2 1.920(6) . 1_555 n
F5 Mn1 1.961(7) . 6_655 n
F5 Cr1 1.961(7) . 6_655 n
F5 K1 2.7908(32) . 1_555 n
F5 K1 2.7908(32) . 6_664 n
F5 Mn2 2.058(6) . 1_655 n
F6 Mn1 1.99404 . 1_556 n
F6 Mn1 1.99404 . 6_555 n
F6 Cr1 1.99404 . 1_556 n
F6 Cr1 1.99404 . 6_555 n
F6 K1 3.0850(16) . 1_455 n
F6 K1 3.0850(16) . 3_665 n
F7 K1 3.2266(25) . 3_665 n
F7 K1 3.4929(22) . 7_455 n
F7 K2 2.8234(22) . 1_555 n
F7 Mn2 2.068(4) . 2_655 n
F7 Cr2 1.922(4) . 6_555 n
Mn2 F1 2.117(6) . 6_565 n
Mn2 F2 2.114(7) . 1_455 n
Mn2 F3 2.136(6) . 6_565 n
Mn2 F5 2.058(6) . 1_455 n
Mn2 F7 2.068(4) . 4_564 n
Mn2 F7 2.068(4) . -2_566 n
Cr2 F1 1.938(7) . 1_555 n
Cr2 F2 1.901(6) . 8_444 n
Cr2 F3 1.948(6) . 7_455 n
Cr2 F4 1.920(6) . 1_555 n
Cr2 F7 1.922(4) . 6_554 n
Cr2 F7 1.922(4) . -8_555 n
